data_1565794
loop_
_publ_author_name
'Willauer, Aur\'elien R.'
'Douair, Iskander'
'Chauvin, Anne-Sophie'
'Fadaei-Tirani, Farzaneh'
'B\"unzli, Jean-Claude G.'
'Maron, Laurent'
'Mazzanti, Marinella'

_publ_section_title
;
 Structure, reactivity and luminescence studies of triphenylsiloxide
 complexes of tetravalent lanthanides
;
_journal_issue 3
_journal_name_full 'Chemical Science'
_journal_page_first 681
_journal_page_last 691
_journal_paper_doi 10.1039/D1SC05517H
_journal_volume 13
_journal_year 2022
_chemical_formula_moiety 'C80 H76 Ce K O6 Si4, 2(C7 H8)'
_chemical_formula_sum 'C94 H92 Ce K O6 Si4'
_chemical_formula_weight 1609.25
_space_group_crystal_system orthorhombic
_space_group_IT_number 61
_space_group_name_Hall '-P 2ac 2ab'
_space_group_name_H-M_alt 'P b c a'
_atom_sites_solution_hydrogens geom
_atom_sites_solution_primary dual
_atom_sites_solution_secondary difmap
_audit_creation_date 2021-07-07
_audit_creation_method
;
Olex2 1.3
(compiled 2020.11.12 svn.r5f609507 for OlexSys, GUI svn.r6272)
;
_audit_update_record
;
2021-12-08 deposited with the CCDC.	2021-12-16 downloaded from the CCDC.
;
_cell_angle_alpha 90
_cell_angle_beta 90
_cell_angle_gamma 90
_cell_formula_units_Z 8
_cell_length_a 15.5527(9)
_cell_length_b 26.7995(12)
_cell_length_c 38.849(2)
_cell_measurement_reflns_used 2474
_cell_measurement_temperature 140.00(10)
_cell_measurement_theta_max 71.7300
_cell_measurement_theta_min 3.2380
_cell_volume 16192.4(14)
_computing_cell_refinement 'CrysAlisPro 1.171.41.112a (Rigaku OD, 2021)'
_computing_data_collection 'CrysAlisPro 1.171.41.112a (Rigaku OD, 2021)'
_computing_data_reduction 'CrysAlisPro 1.171.41.112a (Rigaku OD, 2021)'
_computing_molecular_graphics 'Olex2 1.3 (Dolomanov et al., 2009)'
_computing_publication_material 'Olex2 1.3 (Dolomanov et al., 2009)'
_computing_structure_refinement 'SHELXL 2018/3 (Sheldrick, 2015)'
_computing_structure_solution 'SHELXT  (Sheldrick, 2015)'
_diffrn_ambient_environment N~2~
_diffrn_ambient_temperature 140.00(10)
_diffrn_detector 'CCD plate'
_diffrn_detector_area_resol_mean 10.2665
_diffrn_detector_type Atlas
_diffrn_measured_fraction_theta_full 0.999
_diffrn_measured_fraction_theta_max 0.978
_diffrn_measurement_details
;
List of Runs (angles in degrees, time in seconds):

  # Type    Start    End  Width  t~exp~   \w     \q     \k     \f   Frames
#--------------------------------------------------------------------------
  1  \w    -21.00   9.00   1.00   15.00    --   43.13 -79.00-171.00   30
  2  \w     38.00 130.00   1.00   60.00    --  103.80 -46.00  24.00   92
  3  \w    126.00 170.00   1.00   60.00    --  103.80  79.00 -47.00   44
  4  \w     51.00 114.00   1.00   60.00    --  103.80 -79.00-171.00   63
  5  \w     50.00  76.00   1.00   60.00    --  103.80-108.00 -59.00   26
  6  \w   -106.00 -20.00   1.00   15.00    --  -43.13 -57.00 -60.00   86
  7  \w      8.00  62.00   1.00   15.00    --   43.13 -99.00  30.00   54
  8  \w    153.00 178.00   1.00   60.00    --  103.80 111.00-180.00   25
  9  \w    142.00 167.00   1.00   60.00    --  103.80 111.00   0.00   25
 10  \w    105.00 133.00   1.00   60.00    --  103.80 111.00-180.00   28
 11  \w     27.00 102.00   1.00   60.00    --  103.80-111.00  30.00   75
;
_diffrn_measurement_device 'four-circle diffractometer'
_diffrn_measurement_device_type 'SuperNova, Dual, Cu at home/near, Atlas'
_diffrn_measurement_method '\w scans'
_diffrn_orient_matrix_type 'CrysAlisPro convention (1999,Acta A55,543-557)'
_diffrn_orient_matrix_UB_11 0.0284168000
_diffrn_orient_matrix_UB_12 -0.0049868000
_diffrn_orient_matrix_UB_13 -0.0378386000
_diffrn_orient_matrix_UB_21 0.0796865000
_diffrn_orient_matrix_UB_22 0.0323841000
_diffrn_orient_matrix_UB_23 0.0075313000
_diffrn_orient_matrix_UB_31 0.0515096000
_diffrn_orient_matrix_UB_32 -0.0472248000
_diffrn_orient_matrix_UB_33 0.0092080000
_diffrn_radiation_monochromator mirror
_diffrn_radiation_probe x-ray
_diffrn_radiation_type 'Cu K\a'
_diffrn_radiation_wavelength 1.54184
_diffrn_reflns_av_R_equivalents 0.1776
_diffrn_reflns_av_unetI/netI 0.1639
_diffrn_reflns_Laue_measured_fraction_full 0.999
_diffrn_reflns_Laue_measured_fraction_max 0.978
_diffrn_reflns_limit_h_max 19
_diffrn_reflns_limit_h_min -11
_diffrn_reflns_limit_k_max 22
_diffrn_reflns_limit_k_min -33
_diffrn_reflns_limit_l_max 48
_diffrn_reflns_limit_l_min -46
_diffrn_reflns_number 54117
_diffrn_reflns_point_group_measured_fraction_full 0.999
_diffrn_reflns_point_group_measured_fraction_max 0.978
_diffrn_reflns_theta_full 67.684
_diffrn_reflns_theta_max 72.602
_diffrn_reflns_theta_min 3.298
_diffrn_source 'micro-focus sealed X-ray tube'
_diffrn_source_type 'SuperNova (Cu) X-ray Source'
_exptl_absorpt_coefficient_mu 5.796
_exptl_absorpt_correction_T_max 0.667
_exptl_absorpt_correction_T_min 0.456
_exptl_absorpt_correction_type analytical
_exptl_absorpt_process_details
;
CrysAlisPro 1.171.41.112a (Rigaku Oxford Diffraction, 2021)
Analytical numeric absorption correction using a multifaceted crystal
model based on expressions derived by R.C. Clark & J.S. Reid.
(Clark, R. C. & Reid, J. S. (1995). Acta Cryst. A51, 887-897)
Empirical absorption correction using spherical harmonics,
implemented in SCALE3 ABSPACK scaling algorithm.
;
_exptl_crystal_colour 'clear pale colourless'
_exptl_crystal_density_diffrn 1.320
_exptl_crystal_description prism
_exptl_crystal_F_000 6696
_exptl_crystal_size_max 0.21
_exptl_crystal_size_mid 0.11
_exptl_crystal_size_min 0.088
_refine_diff_density_max 0.823
_refine_diff_density_min -0.797
_refine_diff_density_rms 0.112
_refine_ls_extinction_method none
_refine_ls_goodness_of_fit_ref 0.980
_refine_ls_hydrogen_treatment constr
_refine_ls_matrix_type full
_refine_ls_number_parameters 998
_refine_ls_number_reflns 15729
_refine_ls_number_restraints 224
_refine_ls_restrained_S_all 0.974
_refine_ls_R_factor_all 0.1530
_refine_ls_R_factor_gt 0.0679
_refine_ls_shift/su_max 0.001
_refine_ls_shift/su_mean 0.000
_refine_ls_structure_factor_coef Fsqd
_refine_ls_weighting_details 'w=1/[\s^2^(Fo^2^)+(0.0613P)^2^] where P=(Fo^2^+2Fc^2^)/3'
_refine_ls_weighting_scheme calc
_refine_ls_wR_factor_gt 0.1426
_refine_ls_wR_factor_ref 0.1858
_reflns_Friedel_coverage 0.000
_reflns_number_gt 8219
_reflns_number_total 15729
_reflns_threshold_expression 'I > 2\s(I)'
_cod_data_source_file d1sc05517h2.cif
_cod_data_source_block aw826-2
_cod_depositor_comments 'Adding full bibliography for 1565790--1565796.cif.'
_cod_original_cell_volume 16192.4(15)
_cod_database_code 1565794
_shelx_shelxl_version_number 2018/3
_chemical_oxdiff_formula 'C94 H92 O6 Si4 K1 Ce1'
_shelx_space_group_comment
;
The symmetry employed for this shelxl refinement is uniquely defined
by the following loop, which should always be used as a source of
symmetry information in preference to the above space-group names.
They are only intended as comments.
;
_shelx_estimated_absorpt_t_max 0.629
_shelx_estimated_absorpt_t_min 0.376
_reflns_odcompleteness_completeness 99.87
_reflns_odcompleteness_iscentric 1
_reflns_odcompleteness_theta 66.97
_olex2_refinement_description
;
1. Fixed Uiso
 At 1.2 times of:
  All C(H) groups, All C(H,H) groups
 At 1.5 times of:
  All C(H,H,H) groups
2. Restrained distances
 C95-C101 = C94-C88
 1.5 with sigma of 0.02
3. Uiso/Uaniso restraints and constraints
C88 \\sim C93 \\sim C92 \\sim C91 \\sim C90 \\sim C89 \\sim C94 \\sim C95 \\sim
C100 \\sim C99 \\sim C98 \\sim C97 \\sim C96 \\sim C101: within 2A with sigma
of 0.02 and sigma for terminal atoms of 0.04 within 2A
4. Others
 Sof(C95)=Sof(C100)=Sof(H100)=Sof(C99)=Sof(H99)=Sof(C98)=Sof(H98)=Sof(C97)=
 Sof(H97)=Sof(C96)=Sof(H96)=Sof(C101)=Sof(H10A)=Sof(H10B)=Sof(H10C)=1-FVAR(1)
 Sof(C88)=Sof(C93)=Sof(H93)=Sof(C92)=Sof(H92)=Sof(C91)=Sof(H91)=Sof(C90)=
 Sof(H90)=Sof(C89)=Sof(H89)=Sof(C94)=Sof(H94A)=Sof(H94B)=Sof(H94C)=FVAR(1)
5.a Secondary CH2 refined with riding coordinates:
 C73(H73A,H73B), C74(H74A,H74B), C75(H75A,H75B), C76(H76A,H76B), C77(H77A,
 H77B), C78(H78A,H78B), C79(H79A,H79B), C80(H80A,H80B)
5.b Aromatic/amide H refined with riding coordinates:
 C2(H2), C3(H3), C4(H4), C5(H5), C6(H6), C8(H8), C9(H9), C10(H10), C11(H11),
 C12(H12), C14(H14), C15(H15), C16(H16), C17(H17), C18(H18), C20(H20), C21(H21),
  C22(H22), C23(H23), C24(H24), C26(H26), C27(H27), C28(H28), C29(H29),
 C30(H30), C32(H32), C33(H33), C34(H34), C35(H35), C36(H36), C38(H38), C39(H39),
  C40(H40), C41(H41), C42(H42), C44(H44), C45(H45), C46(H46), C47(H47),
 C48(H48), C50(H50), C51(H51), C52(H52), C53(H53), C54(H54), C56(H56), C57(H57),
  C58(H58), C59(H59), C60(H60), C62(H62), C63(H63), C64(H64), C65(H65),
 C66(H66), C68(H68), C69(H69), C70(H70), C71(H71), C72(H72), C82(H82), C83(H83),
  C84(H84), C85(H85), C86(H86), C93(H93), C92(H92), C91(H91), C90(H90),
 C89(H89), C100(H100), C99(H99), C98(H98), C97(H97), C96(H96)
5.c Fitted hexagon refined as free rotating group:
 C88(C93,C92,C91,C90,C89), C95(C100,C99,C98,C97,C96)
5.d Idealised Me refined as rotating group:
 C87(H87A,H87B,H87C), C94(H94A,H94B,H94C), C101(H10A,H10B,H10C)
;
_olex2_date_sample_data_collection 2021-07-01
_olex2_submission_special_instructions 'No special instructions were received'
_oxdiff_exptl_absorpt_empirical_details
;
Empirical correction (ABSPACK) includes:
- Absorption correction using spherical harmonics
- Frame scaling
;
_oxdiff_exptl_absorpt_empirical_full_max 1.230
_oxdiff_exptl_absorpt_empirical_full_min 0.845

loop_
_space_group_symop_operation_xyz
'x, y, z'
'-x+1/2, -y, z+1/2'
'-x, y+1/2, -z+1/2'
'x+1/2, -y+1/2, -z'
'-x, -y, -z'
'x-1/2, y, -z-1/2'
'x, -y-1/2, z-1/2'
'-x-1/2, y-1/2, z'

loop_
_atom_site_label
_atom_site_type_symbol
_atom_site_fract_x
_atom_site_fract_y
_atom_site_fract_z
_atom_site_U_iso_or_equiv
_atom_site_adp_type
_atom_site_occupancy
_atom_site_site_symmetry_order
_atom_site_calc_flag
_atom_site_refinement_flags_posn
_atom_site_refinement_flags_adp
_atom_site_refinement_flags_occupancy
_atom_site_disorder_assembly
_atom_site_disorder_group
Ce1 Ce 0.52597(2) 0.68663(2) 0.62846(2) 0.02318(10) Uani 1 1 d . . . . .
K1 K 0.54004(11) 0.55144(6) 0.62634(5) 0.0363(4) Uani 1 1 d . . . . .
Si1 Si 0.65137(13) 0.80945(8) 0.62410(5) 0.0282(4) Uani 1 1 d . . . . .
Si2 Si 0.67365(14) 0.61438(8) 0.68893(5) 0.0274(4) Uani 1 1 d . . . . .
Si3 Si 0.63545(14) 0.63100(8) 0.54878(5) 0.0266(4) Uani 1 1 d . . . . .
Si4 Si 0.32696(13) 0.60029(7) 0.62540(5) 0.0263(4) Uani 1 1 d . . . . .
O1 O 0.5934(4) 0.76232(19) 0.63368(13) 0.0319(12) Uani 1 1 d . . . . .
O2 O 0.6125(4) 0.6322(2) 0.65756(13) 0.0304(12) Uani 1 1 d . . . . .
O3 O 0.5780(4) 0.6548(2) 0.57853(14) 0.0349(13) Uani 1 1 d . . . . .
O4 O 0.4203(3) 0.62402(18) 0.63109(14) 0.0284(11) Uani 1 1 d . . . . .
O5 O 0.4182(4) 0.7380(2) 0.59166(14) 0.0344(13) Uani 1 1 d . . . . .
O6 O 0.4429(4) 0.7168(2) 0.68284(15) 0.0408(14) Uani 1 1 d . . . . .
C1 C 0.6545(5) 0.8188(3) 0.5755(2) 0.0324(17) Uani 1 1 d . . . . .
C2 C 0.6041(7) 0.7892(3) 0.5542(2) 0.042(2) Uani 1 1 d . . . . .
H2 H 0.564694 0.766438 0.564366 0.051 Uiso 1 1 calc R U . . .
C3 C 0.6094(7) 0.7916(4) 0.5192(2) 0.046(2) Uani 1 1 d . . . . .
H3 H 0.574305 0.770461 0.505493 0.055 Uiso 1 1 calc R U . . .
C4 C 0.6648(6) 0.8243(4) 0.5036(2) 0.048(3) Uani 1 1 d . . . . .
H4 H 0.667860 0.826157 0.479248 0.058 Uiso 1 1 calc R U . . .
C5 C 0.7162(6) 0.8546(4) 0.5238(2) 0.047(2) Uani 1 1 d . . . . .
H5 H 0.754831 0.877330 0.513205 0.056 Uiso 1 1 calc R U . . .
C6 C 0.7119(6) 0.8520(4) 0.5598(3) 0.043(2) Uani 1 1 d . . . . .
H6 H 0.747664 0.872731 0.573560 0.052 Uiso 1 1 calc R U . . .
C7 C 0.7661(5) 0.8003(3) 0.63940(19) 0.0287(17) Uani 1 1 d . . . . .
C8 C 0.7968(6) 0.7542(3) 0.6500(2) 0.0355(19) Uani 1 1 d . . . . .
H8 H 0.759084 0.726356 0.649435 0.043 Uiso 1 1 calc R U . . .
C9 C 0.8804(6) 0.7473(3) 0.6615(2) 0.042(2) Uani 1 1 d . . . . .
H9 H 0.899580 0.715398 0.668830 0.050 Uiso 1 1 calc R U . . .
C10 C 0.9353(6) 0.7880(4) 0.6621(2) 0.045(2) Uani 1 1 d . . . . .
H10 H 0.992704 0.783844 0.669867 0.054 Uiso 1 1 calc R U . . .
C11 C 0.9078(6) 0.8343(4) 0.6515(3) 0.045(2) Uani 1 1 d . . . . .
H11 H 0.946119 0.861921 0.651558 0.054 Uiso 1 1 calc R U . . .
C12 C 0.8236(6) 0.8401(3) 0.6408(2) 0.0347(18) Uani 1 1 d . . . . .
H12 H 0.804353 0.872359 0.634090 0.042 Uiso 1 1 calc R U . . .
C13 C 0.6166(5) 0.8691(3) 0.6452(2) 0.0279(16) Uani 1 1 d . . . . .
C14 C 0.6017(6) 0.9137(3) 0.6286(3) 0.046(2) Uani 1 1 d . . . . .
H14 H 0.603599 0.914308 0.604179 0.055 Uiso 1 1 calc R U . . .
C15 C 0.5839(7) 0.9583(4) 0.6462(3) 0.052(3) Uani 1 1 d . . . . .
H15 H 0.574926 0.988311 0.633630 0.063 Uiso 1 1 calc R U . . .
C16 C 0.5795(7) 0.9586(4) 0.6816(3) 0.054(3) Uani 1 1 d . . . . .
H16 H 0.567039 0.988558 0.693636 0.065 Uiso 1 1 calc R U . . .
C17 C 0.5934(8) 0.9150(4) 0.6991(3) 0.064(3) Uani 1 1 d . . . . .
H17 H 0.589578 0.914449 0.723458 0.076 Uiso 1 1 calc R U . . .
C18 C 0.6131(8) 0.8715(4) 0.6812(3) 0.056(3) Uani 1 1 d . . . . .
H18 H 0.624756 0.842055 0.694013 0.067 Uiso 1 1 calc R U . . .
C19 C 0.6618(6) 0.6555(3) 0.7276(2) 0.0320(18) Uani 1 1 d . . . . .
C20 C 0.6631(5) 0.6391(3) 0.76108(19) 0.0311(17) Uani 1 1 d . . . . .
H20 H 0.668205 0.604291 0.765310 0.037 Uiso 1 1 calc R U . . .
C21 C 0.6574(6) 0.6712(3) 0.7889(2) 0.040(2) Uani 1 1 d . . . . .
H21 H 0.656998 0.658450 0.811749 0.048 Uiso 1 1 calc R U . . .
C22 C 0.6523(7) 0.7223(3) 0.7831(2) 0.044(2) Uani 1 1 d . . . . .
H22 H 0.649566 0.744953 0.801843 0.052 Uiso 1 1 calc R U . . .
C23 C 0.6513(7) 0.7396(3) 0.7499(3) 0.051(3) Uani 1 1 d . . . . .
H23 H 0.647236 0.774513 0.745899 0.061 Uiso 1 1 calc R U . . .
C24 C 0.6560(7) 0.7075(3) 0.7223(2) 0.043(2) Uani 1 1 d . . . . .
H24 H 0.655289 0.720413 0.699477 0.052 Uiso 1 1 calc R U . . .
C25 C 0.7904(5) 0.6137(3) 0.67628(19) 0.0287(17) Uani 1 1 d . . . . .
C26 C 0.8137(6) 0.6209(3) 0.6414(2) 0.0358(19) Uani 1 1 d . . . . .
H26 H 0.770571 0.626398 0.624460 0.043 Uiso 1 1 calc R U . . .
C27 C 0.8997(6) 0.6199(4) 0.6320(2) 0.046(2) Uani 1 1 d . . . . .
H27 H 0.914443 0.625083 0.608546 0.055 Uiso 1 1 calc R U . . .
C28 C 0.9638(6) 0.6119(3) 0.6553(2) 0.0394(19) Uani 1 1 d . . . . .
H28 H 1.022252 0.611146 0.648124 0.047 Uiso 1 1 calc R U . . .
C29 C 0.9419(6) 0.6046(3) 0.6900(2) 0.042(2) Uani 1 1 d . . . . .
H29 H 0.985341 0.598646 0.706713 0.051 Uiso 1 1 calc R U . . .
C30 C 0.8558(6) 0.6062(3) 0.6998(2) 0.041(2) Uani 1 1 d . . . . .
H30 H 0.841574 0.602089 0.723371 0.049 Uiso 1 1 calc R U . . .
C31 C 0.6461(5) 0.5477(3) 0.6997(2) 0.0318(18) Uani 1 1 d . . . . .
C32 C 0.6951(6) 0.5076(3) 0.6870(2) 0.039(2) Uani 1 1 d . . . . .
H32 H 0.746135 0.514851 0.674480 0.047 Uiso 1 1 calc R U . . .
C33 C 0.6726(7) 0.4588(3) 0.6917(3) 0.046(2) Uani 1 1 d . . . . .
H33 H 0.706974 0.432837 0.682300 0.055 Uiso 1 1 calc R U . . .
C34 C 0.5983(7) 0.4473(4) 0.7105(3) 0.054(3) Uani 1 1 d . . . . .
H34 H 0.582326 0.413501 0.714040 0.065 Uiso 1 1 calc R U . . .
C35 C 0.5491(7) 0.4846(4) 0.7237(3) 0.054(3) Uani 1 1 d . . . . .
H35 H 0.498760 0.476742 0.736452 0.064 Uiso 1 1 calc R U . . .
C36 C 0.5725(6) 0.5347(3) 0.7186(2) 0.040(2) Uani 1 1 d . . . . .
H36 H 0.537757 0.560334 0.728147 0.048 Uiso 1 1 calc R U . . .
C37 C 0.7488(5) 0.6566(3) 0.5481(2) 0.0331(18) Uani 1 1 d . . . . .
C38 C 0.8170(6) 0.6349(3) 0.5300(2) 0.0348(19) Uani 1 1 d . . . . .
H38 H 0.808308 0.603348 0.519371 0.042 Uiso 1 1 calc R U . . .
C39 C 0.8966(6) 0.6575(3) 0.5271(2) 0.040(2) Uani 1 1 d . . . . .
H39 H 0.941496 0.642172 0.514292 0.048 Uiso 1 1 calc R U . . .
C40 C 0.9095(6) 0.7033(4) 0.5434(2) 0.041(2) Uani 1 1 d . . . . .
H40 H 0.963489 0.719630 0.541305 0.049 Uiso 1 1 calc R U . . .
C41 C 0.8452(6) 0.7251(4) 0.5623(2) 0.043(2) Uani 1 1 d . . . . .
H41 H 0.854931 0.756068 0.573524 0.052 Uiso 1 1 calc R U . . .
C42 C 0.7650(5) 0.7014(3) 0.5650(2) 0.0322(18) Uani 1 1 d . . . . .
H42 H 0.721011 0.716188 0.578514 0.039 Uiso 1 1 calc R U . . .
C43 C 0.6400(5) 0.5609(3) 0.5562(2) 0.0316(17) Uani 1 1 d . . . . .
C44 C 0.5712(5) 0.5300(3) 0.5460(2) 0.0341(18) Uani 1 1 d . . . . .
H44 H 0.527676 0.543402 0.531594 0.041 Uiso 1 1 calc R U . . .
C45 C 0.5651(6) 0.4801(3) 0.5565(2) 0.0374(19) Uani 1 1 d . . . . .
H45 H 0.517370 0.460342 0.549673 0.045 Uiso 1 1 calc R U . . .
C46 C 0.6290(7) 0.4601(3) 0.5768(3) 0.046(2) Uani 1 1 d . . . . .
H46 H 0.625535 0.426317 0.583945 0.055 Uiso 1 1 calc R U . . .
C47 C 0.6988(6) 0.4894(3) 0.5868(2) 0.040(2) Uani 1 1 d . . . . .
H47 H 0.742573 0.475315 0.600836 0.048 Uiso 1 1 calc R U . . .
C48 C 0.7049(6) 0.5395(3) 0.5764(2) 0.0369(19) Uani 1 1 d . . . . .
H48 H 0.753256 0.558894 0.583038 0.044 Uiso 1 1 calc R U . . .
C49 C 0.5872(5) 0.6434(3) 0.50509(19) 0.0264(16) Uani 1 1 d . . . . .
C50 C 0.6387(6) 0.6583(3) 0.4768(2) 0.0357(19) Uani 1 1 d . . . . .
H50 H 0.699255 0.660841 0.479648 0.043 Uiso 1 1 calc R U . . .
C51 C 0.6020(6) 0.6694(3) 0.4448(2) 0.040(2) Uani 1 1 d . . . . .
H51 H 0.637485 0.679067 0.426076 0.048 Uiso 1 1 calc R U . . .
C52 C 0.5132(6) 0.6661(3) 0.4405(2) 0.040(2) Uani 1 1 d . . . . .
H52 H 0.487857 0.673238 0.418759 0.049 Uiso 1 1 calc R U . . .
C53 C 0.4620(6) 0.6522(3) 0.4682(2) 0.039(2) Uani 1 1 d . . . . .
H53 H 0.401298 0.650633 0.465685 0.047 Uiso 1 1 calc R U . . .
C54 C 0.4991(5) 0.6408(3) 0.4994(2) 0.0341(19) Uani 1 1 d . . . . .
H54 H 0.462960 0.630683 0.517887 0.041 Uiso 1 1 calc R U . . .
C55 C 0.3282(5) 0.5520(3) 0.5900(2) 0.0342(18) Uani 1 1 d . . . . .
C56 C 0.3290(6) 0.5650(3) 0.5554(2) 0.0351(19) Uani 1 1 d . . . . .
H56 H 0.327346 0.599385 0.549435 0.042 Uiso 1 1 calc R U . . .
C57 C 0.3320(6) 0.5300(4) 0.5290(2) 0.044(2) Uani 1 1 d . . . . .
H57 H 0.332763 0.540483 0.505647 0.053 Uiso 1 1 calc R U . . .
C58 C 0.3339(7) 0.4799(3) 0.5371(2) 0.043(2) Uani 1 1 d . . . . .
H58 H 0.333955 0.455425 0.519373 0.052 Uiso 1 1 calc R U . . .
C59 C 0.3359(7) 0.4657(4) 0.5718(3) 0.050(3) Uani 1 1 d . . . . .
H59 H 0.340437 0.431417 0.577728 0.060 Uiso 1 1 calc R U . . .
C60 C 0.3312(6) 0.5011(3) 0.5975(2) 0.040(2) Uani 1 1 d . . . . .
H60 H 0.330068 0.490561 0.620814 0.047 Uiso 1 1 calc R U . . .
C61 C 0.2423(5) 0.6473(3) 0.61432(19) 0.0293(17) Uani 1 1 d . . . . .
C62 C 0.2427(5) 0.6951(3) 0.6290(2) 0.0363(18) Uani 1 1 d . . . . .
H62 H 0.290567 0.705079 0.642550 0.044 Uiso 1 1 calc R U . . .
C63 C 0.1745(7) 0.7283(3) 0.6242(2) 0.044(2) Uani 1 1 d . . . . .
H63 H 0.176495 0.760590 0.634271 0.052 Uiso 1 1 calc R U . . .
C64 C 0.1047(7) 0.7140(4) 0.6050(2) 0.050(3) Uani 1 1 d . . . . .
H64 H 0.057934 0.736349 0.601859 0.059 Uiso 1 1 calc R U . . .
C65 C 0.1024(6) 0.6674(4) 0.5903(3) 0.046(2) Uani 1 1 d . . . . .
H65 H 0.053624 0.657541 0.577186 0.055 Uiso 1 1 calc R U . . .
C66 C 0.1701(6) 0.6349(3) 0.5943(2) 0.039(2) Uani 1 1 d . . . . .
H66 H 0.168048 0.603223 0.583323 0.047 Uiso 1 1 calc R U . . .
C67 C 0.2890(5) 0.5653(3) 0.6641(2) 0.0299(17) Uani 1 1 d . . . . .
C68 C 0.2035(6) 0.5466(3) 0.6658(2) 0.0343(19) Uani 1 1 d . . . . .
H68 H 0.163933 0.554662 0.648028 0.041 Uiso 1 1 calc R U . . .
C69 C 0.1771(7) 0.5166(3) 0.6933(2) 0.046(2) Uani 1 1 d . . . . .
H69 H 0.120278 0.503539 0.693891 0.055 Uiso 1 1 calc R U . . .
C70 C 0.2341(7) 0.5060(3) 0.7197(2) 0.044(2) Uani 1 1 d . . . . .
H70 H 0.215906 0.485867 0.738514 0.053 Uiso 1 1 calc R U . . .
C71 C 0.3163(7) 0.5241(3) 0.7191(2) 0.045(2) Uani 1 1 d . . . . .
H71 H 0.355232 0.516515 0.737179 0.053 Uiso 1 1 calc R U . . .
C72 C 0.3423(6) 0.5535(3) 0.6917(2) 0.0344(18) Uani 1 1 d . . . . .
H72 H 0.399251 0.566291 0.691777 0.041 Uiso 1 1 calc R U . . .
C73 C 0.3861(6) 0.7211(3) 0.5585(2) 0.0362(19) Uani 1 1 d . . . . .
H73A H 0.359650 0.687670 0.560665 0.043 Uiso 1 1 calc R U . . .
H73B H 0.433342 0.719367 0.541503 0.043 Uiso 1 1 calc R U . . .
C74 C 0.3200(6) 0.7591(3) 0.5476(2) 0.043(2) Uani 1 1 d . . . . .
H74A H 0.262623 0.751158 0.557252 0.052 Uiso 1 1 calc R U . . .
H74B H 0.315857 0.761299 0.522264 0.052 Uiso 1 1 calc R U . . .
C75 C 0.3565(7) 0.8072(3) 0.5632(2) 0.042(2) Uani 1 1 d . . . . .
H75A H 0.310867 0.832467 0.566612 0.051 Uiso 1 1 calc R U . . .
H75B H 0.402308 0.821422 0.548485 0.051 Uiso 1 1 calc R U . . .
C76 C 0.3925(6) 0.7888(3) 0.5976(2) 0.0356(19) Uani 1 1 d . . . . .
H76A H 0.442277 0.809274 0.604801 0.043 Uiso 1 1 calc R U . . .
H76B H 0.347939 0.790409 0.615806 0.043 Uiso 1 1 calc R U . . .
C77 C 0.4120(7) 0.6824(3) 0.7089(2) 0.045(2) Uani 1 1 d . . . . .
H77A H 0.452095 0.653901 0.711447 0.054 Uiso 1 1 calc R U . . .
H77B H 0.354568 0.669356 0.702677 0.054 Uiso 1 1 calc R U . . .
C78 C 0.4074(9) 0.7118(4) 0.7419(3) 0.064(3) Uani 1 1 d . . . . .
H78A H 0.353403 0.704512 0.754423 0.077 Uiso 1 1 calc R U . . .
H78B H 0.456752 0.703863 0.757032 0.077 Uiso 1 1 calc R U . . .
C79 C 0.4101(11) 0.7647(4) 0.7309(3) 0.077(4) Uani 1 1 d . . . . .
H79A H 0.353715 0.780617 0.735169 0.092 Uiso 1 1 calc R U . . .
H79B H 0.454278 0.782860 0.744273 0.092 Uiso 1 1 calc R U . . .
C80 C 0.4303(11) 0.7669(4) 0.6950(3) 0.080(5) Uani 1 1 d . . . . .
H80A H 0.483110 0.786818 0.691315 0.095 Uiso 1 1 calc R U . . .
H80B H 0.382621 0.782931 0.682169 0.095 Uiso 1 1 calc R U . . .
C81 C 0.5570(8) 0.9804(4) 0.5379(3) 0.058(3) Uani 1 1 d . . . . .
C82 C 0.4998(9) 0.9411(5) 0.5399(3) 0.069(3) Uani 1 1 d . . . . .
H82 H 0.509977 0.911550 0.526999 0.083 Uiso 1 1 calc R U . . .
C83 C 0.4283(10) 0.9445(6) 0.5604(4) 0.095(5) Uani 1 1 d . . . . .
H83 H 0.390585 0.916700 0.561835 0.115 Uiso 1 1 calc R U . . .
C84 C 0.4093(9) 0.9865(5) 0.5789(4) 0.079(4) Uani 1 1 d . . . . .
H84 H 0.357936 0.988408 0.592082 0.095 Uiso 1 1 calc R U . . .
C85 C 0.4666(8) 1.0266(4) 0.5780(3) 0.068(3) Uani 1 1 d . . . . .
H85 H 0.456469 1.055931 0.591147 0.082 Uiso 1 1 calc R U . . .
C86 C 0.5387(7) 1.0222(4) 0.5574(3) 0.062(3) Uani 1 1 d . . . . .
H86 H 0.577756 1.049370 0.556602 0.075 Uiso 1 1 calc R U . . .
C87 C 0.6346(8) 0.9783(5) 0.5148(4) 0.077(4) Uani 1 1 d . . . . .
H87A H 0.616054 0.973536 0.490898 0.115 Uiso 1 1 calc R U . . .
H87B H 0.671531 0.950460 0.521724 0.115 Uiso 1 1 calc R U . . .
H87C H 0.666802 1.009657 0.516653 0.115 Uiso 1 1 calc R U . . .
C88 C 0.2977(9) 0.8861(6) 0.6664(4) 0.065(4) Uani 0.541(13) 1 d DG U P A 1
C93 C 0.2242(12) 0.8786(6) 0.6467(4) 0.079(5) Uani 0.541(13) 1 d G U P A 1
H93 H 0.226585 0.881945 0.622408 0.095 Uiso 0.541(13) 1 calc R U P A 1
C92 C 0.1471(9) 0.8661(6) 0.6627(5) 0.084(5) Uani 0.541(13) 1 d G U P A 1
H92 H 0.096811 0.861007 0.649245 0.101 Uiso 0.541(13) 1 calc R U P A 1
C91 C 0.1436(10) 0.8612(6) 0.6983(5) 0.090(6) Uani 0.541(13) 1 d G U P A 1
H91 H 0.090873 0.852716 0.709159 0.108 Uiso 0.541(13) 1 calc R U P A 1
C90 C 0.2171(13) 0.8687(6) 0.7179(4) 0.076(5) Uani 0.541(13) 1 d G U P A 1
H90 H 0.214709 0.865362 0.742236 0.092 Uiso 0.541(13) 1 calc R U P A 1
C89 C 0.2942(10) 0.8812(6) 0.7020(4) 0.066(4) Uani 0.541(13) 1 d G U P A 1
H89 H 0.344484 0.886300 0.715400 0.079 Uiso 0.541(13) 1 calc R U P A 1
C94 C 0.3754(15) 0.9010(9) 0.6468(7) 0.078(7) Uani 0.541(13) 1 d D U P A 1
H94A H 0.387016 0.876288 0.628787 0.118 Uiso 0.541(13) 1 calc R U P A 1
H94B H 0.424749 0.902948 0.662410 0.118 Uiso 0.541(13) 1 calc R U P A 1
H94C H 0.365816 0.933737 0.636159 0.118 Uiso 0.541(13) 1 calc R U P A 1
C95 C 0.1970(10) 0.8745(7) 0.6909(6) 0.075(4) Uani 0.459(13) 1 d DG U P A 2
C100 C 0.2690(14) 0.8750(7) 0.7121(4) 0.068(5) Uani 0.459(13) 1 d G U P A 2
H100 H 0.262758 0.869712 0.736132 0.081 Uiso 0.459(13) 1 calc R U P A 2
C99 C 0.3500(11) 0.8832(7) 0.6981(5) 0.069(5) Uani 0.459(13) 1 d G U P A 2
H99 H 0.399189 0.883577 0.712608 0.083 Uiso 0.459(13) 1 calc R U P A 2
C98 C 0.3591(10) 0.8910(7) 0.6629(5) 0.068(5) Uani 0.459(13) 1 d G U P A 2
H98 H 0.414484 0.896605 0.653365 0.081 Uiso 0.459(13) 1 calc R U P A 2
C97 C 0.2871(14) 0.8905(7) 0.6417(4) 0.072(5) Uani 0.459(13) 1 d G U P A 2
H97 H 0.293349 0.895768 0.617645 0.087 Uiso 0.459(13) 1 calc R U P A 2
C96 C 0.2061(11) 0.8822(7) 0.6557(5) 0.074(5) Uani 0.459(13) 1 d G U P A 2
H96 H 0.156917 0.881903 0.641168 0.088 Uiso 0.459(13) 1 calc R U P A 2
C101 C 0.1117(17) 0.8692(13) 0.7082(10) 0.098(9) Uani 0.459(13) 1 d D U P A 2
H10A H 0.100561 0.833903 0.712939 0.147 Uiso 0.459(13) 1 calc R U P A 2
H10B H 0.066560 0.882442 0.693178 0.147 Uiso 0.459(13) 1 calc R U P A 2
H10C H 0.112196 0.887897 0.729906 0.147 Uiso 0.459(13) 1 calc R U P A 2

loop_
_atom_site_aniso_label
_atom_site_aniso_U_11
_atom_site_aniso_U_22
_atom_site_aniso_U_33
_atom_site_aniso_U_23
_atom_site_aniso_U_13
_atom_site_aniso_U_12
Ce1 0.02430(17) 0.02668(17) 0.01855(16) 0.00152(19) 0.00162(18) 0.00004(19)
K1 0.0345(9) 0.0365(8) 0.0379(9) -0.0054(8) 0.0037(8) 0.0045(7)
Si1 0.0298(9) 0.0292(9) 0.0258(10) -0.0003(9) -0.0006(8) -0.0032(9)
Si2 0.0294(10) 0.0345(10) 0.0184(9) 0.0023(9) -0.0035(8) 0.0012(9)
Si3 0.0286(10) 0.0328(10) 0.0185(9) -0.0015(8) 0.0003(8) -0.0001(9)
Si4 0.0257(9) 0.0294(9) 0.0238(9) 0.0028(9) 0.0021(9) -0.0006(8)
O1 0.038(3) 0.033(3) 0.025(3) 0.000(2) -0.005(2) -0.004(3)
O2 0.033(3) 0.039(3) 0.019(2) 0.003(2) -0.002(2) -0.002(3)
O3 0.037(3) 0.043(3) 0.025(3) -0.003(3) 0.006(2) -0.002(3)
O4 0.023(2) 0.032(2) 0.030(3) -0.001(3) 0.003(2) 0.004(2)
O5 0.037(3) 0.033(3) 0.033(3) 0.001(3) 0.000(3) 0.003(3)
O6 0.046(3) 0.043(3) 0.033(3) -0.004(3) 0.011(3) 0.000(3)
C1 0.029(4) 0.028(4) 0.040(4) 0.003(4) 0.002(3) 0.003(4)
C2 0.053(6) 0.046(5) 0.027(4) 0.004(4) -0.015(4) -0.005(5)
C3 0.048(5) 0.051(5) 0.037(5) 0.003(5) -0.011(4) 0.004(5)
C4 0.046(5) 0.078(7) 0.021(4) 0.002(5) -0.002(4) 0.021(5)
C5 0.042(5) 0.067(6) 0.032(4) 0.021(5) 0.005(4) -0.005(5)
C6 0.038(5) 0.049(5) 0.043(5) 0.000(5) 0.003(4) -0.006(4)
C7 0.033(4) 0.032(4) 0.021(3) -0.004(3) 0.009(3) -0.002(3)
C8 0.034(4) 0.036(4) 0.036(4) 0.002(4) -0.003(4) 0.002(4)
C9 0.039(5) 0.050(5) 0.037(5) 0.006(4) -0.013(4) 0.013(4)
C10 0.040(5) 0.057(6) 0.038(5) -0.014(5) -0.006(4) 0.012(5)
C11 0.038(5) 0.049(5) 0.048(5) -0.015(5) -0.001(4) -0.005(5)
C12 0.037(4) 0.039(4) 0.028(4) -0.007(4) 0.001(4) 0.002(4)
C13 0.031(4) 0.027(3) 0.026(4) -0.003(3) -0.001(3) -0.002(3)
C14 0.047(5) 0.046(5) 0.044(5) 0.006(5) 0.005(5) 0.007(4)
C15 0.053(6) 0.039(5) 0.065(7) 0.014(5) -0.012(5) 0.006(5)
C16 0.049(6) 0.046(5) 0.068(7) -0.011(5) -0.002(6) 0.010(5)
C17 0.076(8) 0.061(6) 0.054(6) -0.027(6) -0.008(6) 0.022(6)
C18 0.082(8) 0.042(5) 0.043(5) -0.006(5) -0.004(6) 0.012(6)
C19 0.035(4) 0.036(4) 0.025(4) -0.002(3) -0.006(3) 0.001(4)
C20 0.036(4) 0.039(4) 0.019(3) 0.000(3) -0.006(3) 0.005(4)
C21 0.042(5) 0.052(5) 0.026(4) -0.002(4) 0.004(4) 0.005(4)
C22 0.061(6) 0.043(5) 0.027(4) -0.007(4) -0.002(4) 0.004(5)
C23 0.067(7) 0.038(4) 0.047(5) -0.008(5) -0.007(5) -0.001(5)
C24 0.070(7) 0.036(4) 0.024(4) -0.005(4) -0.002(4) 0.003(5)
C25 0.032(4) 0.033(4) 0.022(3) -0.005(3) -0.003(3) 0.006(4)
C26 0.036(4) 0.047(4) 0.024(4) 0.002(4) -0.002(3) 0.005(4)
C27 0.053(5) 0.056(5) 0.028(4) 0.001(5) 0.009(4) 0.000(5)
C28 0.035(4) 0.041(4) 0.042(5) -0.001(4) 0.001(4) 0.004(4)
C29 0.041(5) 0.047(5) 0.040(5) 0.005(4) -0.004(4) 0.005(4)
C30 0.046(5) 0.049(5) 0.028(4) 0.010(4) -0.006(4) -0.002(5)
C31 0.030(4) 0.038(4) 0.028(4) -0.011(4) -0.007(3) 0.004(4)
C32 0.035(4) 0.056(5) 0.026(4) -0.006(4) -0.007(4) 0.002(4)
C33 0.053(6) 0.040(5) 0.044(5) -0.009(4) -0.003(5) -0.006(5)
C34 0.064(7) 0.037(5) 0.061(6) -0.009(5) -0.014(6) -0.005(5)
C35 0.047(6) 0.048(5) 0.066(7) 0.003(5) 0.007(5) -0.017(5)
C36 0.036(5) 0.039(4) 0.046(5) -0.006(4) 0.001(4) 0.001(4)
C37 0.024(4) 0.047(5) 0.028(4) 0.000(4) 0.002(3) -0.005(4)
C38 0.037(4) 0.045(4) 0.023(4) 0.007(4) 0.003(3) 0.006(4)
C39 0.039(5) 0.055(5) 0.026(4) 0.007(4) 0.004(4) 0.011(4)
C40 0.033(4) 0.061(5) 0.030(4) 0.010(4) -0.003(4) -0.011(4)
C41 0.039(5) 0.049(5) 0.041(5) 0.004(4) 0.001(4) -0.007(4)
C42 0.030(4) 0.036(4) 0.031(4) 0.000(4) 0.003(3) 0.000(4)
C43 0.028(4) 0.034(4) 0.032(4) -0.001(4) 0.008(3) 0.005(4)
C44 0.032(4) 0.041(4) 0.029(4) 0.008(4) 0.003(4) 0.006(4)
C45 0.040(5) 0.033(4) 0.039(5) -0.002(4) 0.007(4) 0.000(4)
C46 0.056(6) 0.035(4) 0.047(5) 0.006(4) 0.013(5) 0.005(5)
C47 0.039(5) 0.046(5) 0.035(5) 0.001(4) 0.003(4) 0.015(4)
C48 0.040(5) 0.046(5) 0.025(4) -0.005(4) 0.006(4) -0.001(4)
C49 0.029(4) 0.025(3) 0.025(4) 0.002(3) 0.000(3) -0.001(3)
C50 0.038(5) 0.044(4) 0.025(4) 0.001(4) 0.009(4) -0.002(4)
C51 0.048(5) 0.050(5) 0.023(4) 0.007(4) -0.002(4) -0.005(5)
C52 0.054(6) 0.044(4) 0.023(4) 0.001(4) -0.010(4) 0.006(5)
C53 0.035(5) 0.049(5) 0.034(4) -0.003(4) -0.009(4) 0.002(4)
C54 0.036(4) 0.032(4) 0.035(4) 0.001(4) 0.001(4) -0.001(3)
C55 0.031(4) 0.037(4) 0.034(4) 0.002(4) 0.003(4) -0.002(4)
C56 0.041(5) 0.042(4) 0.023(4) -0.002(4) 0.004(4) -0.006(4)
C57 0.044(5) 0.062(6) 0.027(4) -0.010(4) -0.005(4) 0.006(5)
C58 0.051(6) 0.042(5) 0.037(5) -0.016(4) 0.006(4) -0.003(5)
C59 0.069(7) 0.041(5) 0.041(5) -0.009(4) 0.014(5) 0.000(5)
C60 0.054(6) 0.039(4) 0.025(4) 0.000(4) 0.009(4) 0.002(4)
C61 0.025(4) 0.042(4) 0.021(3) 0.004(4) 0.006(3) 0.001(4)
C62 0.040(4) 0.041(4) 0.028(4) 0.006(4) 0.006(4) 0.006(4)
C63 0.058(6) 0.040(4) 0.033(4) 0.007(4) 0.005(5) 0.007(4)
C64 0.046(6) 0.062(6) 0.040(5) 0.022(5) 0.019(5) 0.021(5)
C65 0.026(4) 0.065(6) 0.047(5) 0.022(5) -0.004(4) 0.008(4)
C66 0.035(4) 0.046(5) 0.036(4) 0.015(4) 0.002(4) 0.006(4)
C67 0.033(4) 0.033(4) 0.024(4) 0.004(3) 0.003(3) 0.004(4)
C68 0.035(4) 0.044(4) 0.024(4) -0.007(4) 0.005(3) -0.009(4)
C69 0.058(6) 0.038(4) 0.042(5) -0.010(4) 0.021(5) -0.020(5)
C70 0.065(6) 0.034(4) 0.033(4) 0.005(4) 0.013(5) -0.006(5)
C71 0.068(7) 0.041(5) 0.024(4) 0.005(4) -0.001(4) 0.013(5)
C72 0.035(4) 0.035(4) 0.033(4) 0.004(4) 0.000(4) 0.005(4)
C73 0.041(5) 0.039(4) 0.028(4) -0.003(4) -0.003(4) 0.007(4)
C74 0.046(5) 0.048(5) 0.035(4) -0.004(4) -0.007(4) -0.007(5)
C75 0.053(5) 0.040(4) 0.034(4) 0.002(4) -0.004(4) 0.008(5)
C76 0.045(5) 0.027(4) 0.035(4) -0.001(4) -0.005(4) 0.009(4)
C77 0.056(6) 0.041(5) 0.038(4) 0.003(4) 0.014(4) -0.006(5)
C78 0.084(9) 0.076(7) 0.032(5) 0.000(5) 0.017(5) -0.005(7)
C79 0.130(13) 0.063(7) 0.037(5) -0.013(5) 0.016(7) 0.027(8)
C80 0.153(14) 0.031(5) 0.055(7) -0.006(5) 0.042(8) -0.002(7)
C81 0.057(6) 0.053(6) 0.065(7) 0.005(6) -0.008(6) 0.004(6)
C82 0.086(9) 0.075(7) 0.048(6) -0.020(6) 0.003(6) -0.003(7)
C83 0.087(10) 0.094(10) 0.106(11) -0.040(10) 0.016(9) -0.041(9)
C84 0.074(9) 0.091(9) 0.073(8) -0.012(8) 0.024(7) -0.019(8)
C85 0.053(7) 0.064(6) 0.087(8) -0.021(7) -0.010(7) 0.010(6)
C86 0.051(6) 0.047(5) 0.088(8) -0.007(6) -0.008(6) 0.008(5)
C87 0.050(7) 0.097(9) 0.084(9) -0.005(8) -0.004(7) 0.013(7)
C88 0.063(8) 0.041(6) 0.091(8) -0.001(7) 0.007(8) 0.002(7)
C93 0.078(10) 0.056(8) 0.104(10) 0.005(9) 0.005(9) 0.000(8)
C92 0.081(10) 0.057(8) 0.115(11) -0.001(10) 0.006(10) -0.005(9)
C91 0.086(12) 0.055(9) 0.130(12) -0.005(11) 0.026(12) -0.001(10)
C90 0.084(11) 0.042(7) 0.104(11) -0.006(9) 0.014(10) 0.002(9)
C89 0.072(9) 0.039(7) 0.087(9) -0.012(8) 0.006(9) 0.002(8)
C94 0.071(13) 0.057(12) 0.107(17) -0.022(13) 0.022(14) -0.006(11)
C95 0.074(9) 0.044(7) 0.107(9) -0.006(8) 0.014(9) 0.001(8)
C100 0.070(10) 0.038(8) 0.095(10) -0.006(8) 0.014(10) 0.002(9)
C99 0.071(10) 0.043(8) 0.092(11) -0.007(9) 0.009(10) 0.003(10)
C98 0.069(10) 0.039(8) 0.095(11) -0.006(9) 0.020(11) 0.003(9)
C97 0.072(10) 0.044(8) 0.100(11) 0.003(9) 0.016(10) -0.004(9)
C96 0.073(10) 0.049(8) 0.099(10) 0.004(9) 0.008(10) 0.003(8)
C101 0.110(18) 0.061(13) 0.124(18) -0.014(15) 0.003(17) 0.014(15)

loop_
_atom_type_symbol
_atom_type_description
_atom_type_scat_dispersion_real
_atom_type_scat_dispersion_imag
_atom_type_scat_source
C C 0.0181 0.0091 'International Tables Vol C Tables 4.2.6.8 and 6.1.1.4'
H H 0.0000 0.0000 'International Tables Vol C Tables 4.2.6.8 and 6.1.1.4'
Ce Ce -1.8482 9.6596 'International Tables Vol C Tables 4.2.6.8 and 6.1.1.4'
K K 0.3868 1.0657 'International Tables Vol C Tables 4.2.6.8 and 6.1.1.4'
O O 0.0492 0.0322 'International Tables Vol C Tables 4.2.6.8 and 6.1.1.4'
Si Si 0.2541 0.3302 'International Tables Vol C Tables 4.2.6.8 and 6.1.1.4'

loop_
_exptl_crystal_face_index_h
_exptl_crystal_face_index_k
_exptl_crystal_face_index_l
_exptl_crystal_face_perp_dist
0 1 -2 0.0313
0 -1 2 0.0568
7 -10 -10 0.0569
-7 9 12 0.0858
0 15 -14 0.0446
6 12 -8 0.0679
-6 13 -5 0.0679
-6 -12 8 0.0627
0 -16 8 0.0573
0 14 14 0.0686
0 -14 -14 0.0414
0 0 25 0.0692
0 0 -25 0.0370
-3 9 20 0.0777
-5 -1 22 0.0771
6 13 8 0.0772
1 17 2 0.0580
-6 -13 -8 0.0620
-3 -2 -24 0.0451

loop_
_geom_angle_atom_site_label_1
_geom_angle_atom_site_label_2
_geom_angle_atom_site_label_3
_geom_angle
_geom_angle_site_symmetry_1
_geom_angle_site_symmetry_3
_geom_angle_publ_flag
O1 Ce1 K1 149.04(15) . . ?
O1 Ce1 O4 161.33(19) . . ?
O1 Ce1 O5 82.77(18) . . ?
O1 Ce1 O6 83.12(19) . . ?
O2 Ce1 K1 48.56(14) . . ?
O2 Ce1 O1 104.62(19) . . ?
O2 Ce1 O4 86.24(19) . . ?
O2 Ce1 O5 172.31(18) . . ?
O2 Ce1 O6 95.13(19) . . ?
O3 Ce1 K1 65.39(15) . . ?
O3 Ce1 O1 104.2(2) . . ?
O3 Ce1 O2 88.4(2) . . ?
O3 Ce1 O4 91.02(19) . . ?
O3 Ce1 O5 87.7(2) . . ?
O3 Ce1 O6 170.8(2) . . ?
O4 Ce1 K1 48.00(12) . . ?
O4 Ce1 O5 87.22(18) . . ?
O4 Ce1 O6 80.78(19) . . ?
O5 Ce1 K1 123.75(13) . . ?
O5 Ce1 O6 87.80(19) . . ?
O6 Ce1 K1 111.00(13) . . ?
Si4 K1 Si2 111.72(6) . . ?
O2 K1 Si2 24.84(11) . . ?
O2 K1 Si4 95.59(13) . . ?
O2 K1 O3 61.48(14) . . ?
O2 K1 C31 55.39(19) . . ?
O2 K1 C43 96.73(19) . . ?
O2 K1 C44 120.8(2) . . ?
O2 K1 C45 140.1(2) . . ?
O2 K1 C46 130.8(2) . . ?
O2 K1 C47 107.1(2) . . ?
O2 K1 C48 91.0(2) . . ?
O3 K1 Si2 83.52(11) . . ?
O3 K1 Si4 81.72(11) . . ?
O3 K1 C46 101.92(19) . . ?
O4 K1 Si2 90.83(13) . . ?
O4 K1 Si4 25.08(11) . . ?
O4 K1 O2 71.50(17) . . ?
O4 K1 O3 64.43(15) . . ?
O4 K1 C31 107.95(19) . . ?
O4 K1 C43 110.0(2) . . ?
O4 K1 C44 107.4(2) . . ?
O4 K1 C45 123.2(2) . . ?
O4 K1 C46 146.7(2) . . ?
O4 K1 C47 153.9(2) . . ?
O4 K1 C48 131.3(2) . . ?
C31 K1 Si2 31.21(15) . . ?
C31 K1 Si4 119.06(16) . . ?
C31 K1 O3 114.34(18) . . ?
C31 K1 C45 128.8(2) . . ?
C31 K1 C46 105.3(2) . . ?
C31 K1 C47 90.7(2) . . ?
C43 K1 Si2 105.11(17) . . ?
C43 K1 Si4 114.89(17) . . ?
C43 K1 O3 51.19(18) . . ?
C43 K1 C31 120.3(2) . . ?
C43 K1 C44 25.6(2) . . ?
C43 K1 C45 44.4(2) . . ?
C43 K1 C46 50.8(2) . . ?
C43 K1 C47 43.9(2) . . ?
C43 K1 C48 25.3(2) . . ?
C44 K1 Si2 130.57(17) . . ?
C44 K1 Si4 101.33(16) . . ?
C44 K1 O3 65.61(18) . . ?
C44 K1 C31 139.5(2) . . ?
C44 K1 C45 24.6(2) . . ?
C44 K1 C46 42.3(2) . . ?
C44 K1 C47 49.8(2) . . ?
C44 K1 C48 43.8(2) . . ?
C45 K1 Si2 138.23(18) . . ?
C45 K1 Si4 108.06(17) . . ?
C45 K1 O3 90.11(18) . . ?
C45 K1 C46 23.5(2) . . ?
C45 K1 C47 42.1(2) . . ?
C46 K1 Si2 118.8(2) . . ?
C46 K1 Si4 129.5(2) . . ?
C47 K1 Si2 96.68(17) . . ?
C47 K1 Si4 149.68(17) . . ?
C47 K1 O3 91.50(19) . . ?
C47 K1 C46 23.8(2) . . ?
C48 K1 Si2 89.66(17) . . ?
C48 K1 Si4 140.19(17) . . ?
C48 K1 O3 67.26(19) . . ?
C48 K1 C31 96.9(2) . . ?
C48 K1 C45 50.4(2) . . ?
C48 K1 C46 42.9(2) . . ?
C48 K1 C47 24.6(2) . . ?
O1 Si1 C1 110.4(3) . . ?
O1 Si1 C7 110.9(3) . . ?
O1 Si1 C13 114.1(3) . . ?
C7 Si1 C1 107.7(3) . . ?
C13 Si1 C1 109.2(3) . . ?
C13 Si1 C7 104.1(3) . . ?
O2 Si2 K1 45.0(2) . . ?
O2 Si2 C19 111.9(3) . . ?
O2 Si2 C25 112.0(3) . . ?
O2 Si2 C31 108.3(3) . . ?
C19 Si2 K1 139.3(3) . . ?
C19 Si2 C25 108.1(4) . . ?
C19 Si2 C31 110.9(4) . . ?
C25 Si2 K1 112.0(2) . . ?
C25 Si2 C31 105.5(4) . . ?
C31 Si2 K1 65.0(2) . . ?
O3 Si3 C37 112.8(4) . . ?
O3 Si3 C43 107.8(3) . . ?
O3 Si3 C49 111.1(3) . . ?
C37 Si3 C43 109.0(4) . . ?
C49 Si3 C37 107.1(4) . . ?
C49 Si3 C43 109.0(4) . . ?
O4 Si4 K1 45.64(18) . . ?
O4 Si4 C55 111.3(3) . . ?
O4 Si4 C61 113.7(3) . . ?
O4 Si4 C67 112.0(3) . . ?
C55 Si4 K1 75.3(3) . . ?
C61 Si4 K1 154.6(3) . . ?
C61 Si4 C55 107.5(4) . . ?
C67 Si4 K1 95.8(3) . . ?
C67 Si4 C55 104.2(4) . . ?
C67 Si4 C61 107.5(4) . . ?
Si1 O1 Ce1 159.7(3) . . ?
Ce1 O2 K1 92.50(18) . . ?
Si2 O2 Ce1 155.1(3) . . ?
Si2 O2 K1 110.1(3) . . ?
Ce1 O3 K1 77.09(15) . . ?
Si3 O3 Ce1 166.0(4) . . ?
Si3 O3 K1 99.7(3) . . ?
Ce1 O4 K1 91.65(16) . . ?
Si4 O4 Ce1 155.8(3) . . ?
Si4 O4 K1 109.3(2) . . ?
C73 O5 Ce1 122.9(5) . . ?
C76 O5 Ce1 126.4(5) . . ?
C76 O5 C73 110.0(6) . . ?
C77 O6 Ce1 122.2(5) . . ?
C80 O6 Ce1 128.6(6) . . ?
C80 O6 C77 108.7(7) . . ?
C2 C1 Si1 120.0(6) . . ?
C2 C1 C6 117.8(8) . . ?
C6 C1 Si1 122.0(7) . . ?
C3 C2 C1 122.1(9) . . ?
C2 C3 C4 120.6(9) . . ?
C3 C4 C5 119.3(8) . . ?
C4 C5 C6 120.6(9) . . ?
C1 C6 C5 119.6(9) . . ?
C8 C7 Si1 122.1(6) . . ?
C8 C7 C12 116.7(8) . . ?
C12 C7 Si1 121.1(6) . . ?
C7 C8 C9 122.5(9) . . ?
C10 C9 C8 118.6(8) . . ?
C11 C10 C9 121.0(9) . . ?
C10 C11 C12 119.1(9) . . ?
C11 C12 C7 122.2(8) . . ?
C14 C13 Si1 125.6(7) . . ?
C14 C13 C18 114.9(8) . . ?
C18 C13 Si1 119.2(6) . . ?
C13 C14 C15 123.0(9) . . ?
C16 C15 C14 120.0(9) . . ?
C17 C16 C15 118.9(10) . . ?
C16 C17 C18 120.2(11) . . ?
C17 C18 C13 123.0(10) . . ?
C20 C19 Si2 124.8(6) . . ?
C20 C19 C24 117.3(8) . . ?
C24 C19 Si2 117.9(6) . . ?
C19 C20 C21 122.6(8) . . ?
C20 C21 C22 119.2(8) . . ?
C23 C22 C21 119.3(9) . . ?
C22 C23 C24 121.4(9) . . ?
C23 C24 C19 120.2(8) . . ?
C26 C25 Si2 119.7(6) . . ?
C30 C25 Si2 122.7(6) . . ?
C30 C25 C26 117.7(8) . . ?
C27 C26 C25 119.6(8) . . ?
C28 C27 C26 122.4(8) . . ?
C27 C28 C29 118.7(9) . . ?
C30 C29 C28 119.4(9) . . ?
C25 C30 C29 122.2(8) . . ?
Si2 C31 K1 83.8(3) . . ?
C32 C31 K1 89.4(5) . . ?
C32 C31 Si2 121.5(7) . . ?
C36 C31 K1 92.9(5) . . ?
C36 C31 Si2 122.5(6) . . ?
C36 C31 C32 115.9(8) . . ?
C33 C32 C31 123.0(9) . . ?
C32 C33 C34 119.4(10) . . ?
C35 C34 C33 120.0(9) . . ?
C34 C35 C36 120.2(10) . . ?
C31 C36 C35 121.5(9) . . ?
C38 C37 Si3 124.2(7) . . ?
C42 C37 Si3 118.4(6) . . ?
C42 C37 C38 117.4(8) . . ?
C39 C38 C37 122.5(8) . . ?
C38 C39 C40 118.5(8) . . ?
C41 C40 C39 120.8(9) . . ?
C40 C41 C42 119.7(9) . . ?
C37 C42 C41 121.1(8) . . ?
Si3 C43 K1 101.1(3) . . ?
C44 C43 K1 79.7(5) . . ?
C44 C43 Si3 120.7(6) . . ?
C48 C43 K1 80.7(5) . . ?
C48 C43 Si3 121.1(7) . . ?
C48 C43 C44 117.6(8) . . ?
C43 C44 K1 74.7(5) . . ?
C45 C44 K1 83.0(5) . . ?
C45 C44 C43 122.1(8) . . ?
C44 C45 K1 72.4(5) . . ?
C46 C45 K1 80.9(5) . . ?
C46 C45 C44 119.2(9) . . ?
C45 C46 K1 75.6(5) . . ?
C45 C46 C47 120.2(8) . . ?
C47 C46 K1 75.8(5) . . ?
C46 C47 K1 80.4(5) . . ?
C46 C47 C48 120.6(8) . . ?
C48 C47 K1 73.0(5) . . ?
C43 C48 K1 73.9(5) . . ?
C43 C48 C47 120.2(9) . . ?
C47 C48 K1 82.4(5) . . ?
C50 C49 Si3 121.5(6) . . ?
C54 C49 Si3 121.7(6) . . ?
C54 C49 C50 116.7(8) . . ?
C51 C50 C49 121.1(9) . . ?
C52 C51 C50 119.9(8) . . ?
C53 C52 C51 119.3(8) . . ?
C54 C53 C52 120.2(9) . . ?
C53 C54 C49 122.8(8) . . ?
C56 C55 Si4 122.2(7) . . ?
C56 C55 C60 116.6(8) . . ?
C60 C55 Si4 121.2(6) . . ?
C55 C56 C57 122.9(8) . . ?
C58 C57 C56 119.4(8) . . ?
C57 C58 C59 118.9(9) . . ?
C60 C59 C58 120.6(9) . . ?
C59 C60 C55 121.6(8) . . ?
C62 C61 Si4 121.2(6) . . ?
C62 C61 C66 116.5(8) . . ?
C66 C61 Si4 121.9(6) . . ?
C63 C62 C61 121.6(8) . . ?
C64 C63 C62 119.7(9) . . ?
C63 C64 C65 120.1(9) . . ?
C64 C65 C66 120.5(9) . . ?
C65 C66 C61 121.6(9) . . ?
C68 C67 Si4 120.5(6) . . ?
C72 C67 Si4 123.1(7) . . ?
C72 C67 C68 116.3(8) . . ?
C69 C68 C67 120.8(9) . . ?
C70 C69 C68 119.7(9) . . ?
C71 C70 C69 120.8(8) . . ?
C70 C71 C72 119.3(9) . . ?
C71 C72 C67 123.2(9) . . ?
O5 C73 C74 105.8(7) . . ?
C73 C74 C75 101.8(7) . . ?
C74 C75 C76 102.0(7) . . ?
O5 C76 C75 105.4(7) . . ?
O6 C77 C78 106.1(7) . . ?
C79 C78 C77 104.7(8) . . ?
C80 C79 C78 109.2(9) . . ?
C79 C80 O6 108.1(9) . . ?
C82 C81 C87 121.4(11) . . ?
C86 C81 C82 117.0(11) . . ?
C86 C81 C87 121.5(11) . . ?
C83 C82 C81 120.2(12) . . ?
C84 C83 C82 122.4(13) . . ?
C83 C84 C85 118.8(13) . . ?
C86 C85 C84 117.7(11) . . ?
C81 C86 C85 123.7(11) . . ?
C93 C88 C89 120.0 . . ?
C93 C88 C94 115.3(17) . . ?
C89 C88 C94 124.7(17) . . ?
C92 C93 C88 120.0 . . ?
C93 C92 C91 120.0 . . ?
C90 C91 C92 120.0 . . ?
C91 C90 C89 120.0 . . ?
C90 C89 C88 120.0 . . ?
C100 C95 C96 120.0 . . ?
C100 C95 C101 117(2) . . ?
C96 C95 C101 123(2) . . ?
C95 C100 C99 120.0 . . ?
C98 C99 C100 120.0 . . ?
C97 C98 C99 120.0 . . ?
C98 C97 C96 120.0 . . ?
C97 C96 C95 120.0 . . ?

loop_
_geom_bond_atom_site_label_1
_geom_bond_atom_site_label_2
_geom_bond_distance
_geom_bond_site_symmetry_2
_geom_bond_publ_flag
Ce1 K1 3.6305(16) . ?
Ce1 O1 2.292(5) . ?
Ce1 O2 2.284(5) . ?
Ce1 O3 2.268(5) . ?
Ce1 O4 2.351(5) . ?
Ce1 O5 2.598(6) . ?
Ce1 O6 2.605(6) . ?
K1 Si2 3.616(3) . ?
K1 Si4 3.563(3) . ?
K1 O2 2.724(6) . ?
K1 O3 3.386(6) . ?
K1 O4 2.699(5) . ?
K1 C31 3.296(8) . ?
K1 C43 3.147(8) . ?
K1 C44 3.210(8) . ?
K1 C45 3.342(9) . ?
K1 C46 3.407(9) . ?
K1 C47 3.350(9) . ?
K1 C48 3.232(9) . ?
Si1 O1 1.596(6) . ?
Si1 C1 1.907(9) . ?
Si1 C7 1.896(9) . ?
Si1 C13 1.876(8) . ?
Si2 O2 1.618(5) . ?
Si2 C19 1.874(8) . ?
Si2 C25 1.882(8) . ?
Si2 C31 1.885(9) . ?
Si3 O3 1.594(6) . ?
Si3 C37 1.893(8) . ?
Si3 C43 1.902(8) . ?
Si3 C49 1.886(8) . ?
Si4 O4 1.600(5) . ?
Si4 C55 1.890(9) . ?
Si4 C61 1.873(8) . ?
Si4 C67 1.870(8) . ?
O5 C73 1.453(10) . ?
O5 C76 1.436(9) . ?
O6 C77 1.453(10) . ?
O6 C80 1.436(11) . ?
C1 C2 1.387(12) . ?
C1 C6 1.400(12) . ?
C2 C3 1.364(13) . ?
C3 C4 1.369(14) . ?
C4 C5 1.384(14) . ?
C5 C6 1.402(13) . ?
C7 C8 1.387(11) . ?
C7 C12 1.394(12) . ?
C8 C9 1.387(12) . ?
C9 C10 1.384(14) . ?
C10 C11 1.376(14) . ?
C11 C12 1.383(13) . ?
C13 C14 1.379(12) . ?
C13 C18 1.400(13) . ?
C14 C15 1.404(14) . ?
C15 C16 1.376(16) . ?
C16 C17 1.369(16) . ?
C17 C18 1.391(14) . ?
C19 C20 1.372(11) . ?
C19 C24 1.412(12) . ?
C20 C21 1.385(12) . ?
C21 C22 1.391(13) . ?
C22 C23 1.368(13) . ?
C23 C24 1.379(13) . ?
C25 C26 1.417(11) . ?
C25 C30 1.381(12) . ?
C26 C27 1.386(13) . ?
C27 C28 1.363(13) . ?
C28 C29 1.407(13) . ?
C29 C30 1.391(13) . ?
C31 C32 1.407(12) . ?
C31 C36 1.403(13) . ?
C32 C33 1.368(13) . ?
C33 C34 1.401(15) . ?
C34 C35 1.358(15) . ?
C35 C36 1.406(13) . ?
C37 C38 1.399(12) . ?
C37 C42 1.390(12) . ?
C38 C39 1.383(13) . ?
C39 C40 1.396(13) . ?
C40 C41 1.371(13) . ?
C41 C42 1.404(12) . ?
C43 C44 1.410(12) . ?
C43 C48 1.401(12) . ?
C44 C45 1.399(12) . ?
C45 C46 1.377(14) . ?
C46 C47 1.394(14) . ?
C47 C48 1.406(13) . ?
C49 C50 1.417(11) . ?
C49 C54 1.389(12) . ?
C50 C51 1.401(12) . ?
C51 C52 1.394(13) . ?
C52 C53 1.392(13) . ?
C53 C54 1.377(12) . ?
C55 C56 1.389(11) . ?
C55 C60 1.396(12) . ?
C56 C57 1.389(12) . ?
C57 C58 1.378(14) . ?
C58 C59 1.404(14) . ?
C59 C60 1.376(12) . ?
C61 C62 1.400(11) . ?
C61 C66 1.406(12) . ?
C62 C63 1.397(12) . ?
C63 C64 1.373(15) . ?
C64 C65 1.374(15) . ?
C65 C66 1.376(12) . ?
C67 C68 1.422(12) . ?
C67 C72 1.390(12) . ?
C68 C69 1.401(12) . ?
C69 C70 1.386(15) . ?
C70 C71 1.368(15) . ?
C71 C72 1.383(12) . ?
C73 C74 1.506(12) . ?
C74 C75 1.532(12) . ?
C75 C76 1.533(12) . ?
C77 C78 1.505(13) . ?
C78 C79 1.480(16) . ?
C79 C80 1.432(15) . ?
C81 C82 1.382(17) . ?
C81 C86 1.381(16) . ?
C81 C87 1.506(17) . ?
C82 C83 1.371(19) . ?
C83 C84 1.368(19) . ?
C84 C85 1.397(18) . ?
C85 C86 1.382(17) . ?
C88 C93 1.3900 . ?
C88 C89 1.3900 . ?
C88 C94 1.483(17) . ?
C93 C92 1.3900 . ?
C92 C91 1.3900 . ?
C91 C90 1.3900 . ?
C90 C89 1.3900 . ?
C95 C100 1.3900 . ?
C95 C96 1.3900 . ?
C95 C101 1.494(19) . ?
C100 C99 1.3900 . ?
C99 C98 1.3900 . ?
C98 C97 1.3900 . ?
C97 C96 1.3900 . ?

loop_
_geom_torsion_atom_site_label_1
_geom_torsion_atom_site_label_2
_geom_torsion_atom_site_label_3
_geom_torsion_atom_site_label_4
_geom_torsion
_geom_torsion_site_symmetry_1
_geom_torsion_site_symmetry_2
_geom_torsion_site_symmetry_3
_geom_torsion_site_symmetry_4
_geom_torsion_publ_flag
Ce1 O5 C73 C74 174.9(5) . . . . ?
Ce1 O5 C76 C75 160.0(5) . . . . ?
Ce1 O6 C77 C78 153.6(7) . . . . ?
Ce1 O6 C80 C79 -158.8(9) . . . . ?
K1 Si2 O2 Ce1 154.5(9) . . . . ?
K1 Si2 C19 C20 96.9(8) . . . . ?
K1 Si2 C19 C24 -87.0(9) . . . . ?
K1 Si2 C25 C26 39.9(7) . . . . ?
K1 Si2 C25 C30 -140.0(7) . . . . ?
K1 Si2 C31 C32 85.5(7) . . . . ?
K1 Si2 C31 C36 -89.5(7) . . . . ?
K1 Si4 O4 Ce1 148.4(9) . . . . ?
K1 Si4 C55 C56 -106.2(8) . . . . ?
K1 Si4 C55 C60 71.6(7) . . . . ?
K1 Si4 C61 C62 -67.4(9) . . . . ?
K1 Si4 C61 C66 120.3(7) . . . . ?
K1 Si4 C67 C68 -143.5(6) . . . . ?
K1 Si4 C67 C72 32.8(7) . . . . ?
K1 C31 C32 C33 -91.6(9) . . . . ?
K1 C31 C36 C35 89.6(10) . . . . ?
K1 C43 C44 C45 -71.3(8) . . . . ?
K1 C43 C48 C47 70.9(7) . . . . ?
K1 C44 C45 C46 -68.5(8) . . . . ?
K1 C45 C46 C47 -63.7(8) . . . . ?
K1 C46 C47 C48 -63.6(8) . . . . ?
K1 C47 C48 C43 -66.4(7) . . . . ?
Si1 C1 C2 C3 -174.5(8) . . . . ?
Si1 C1 C6 C5 175.0(8) . . . . ?
Si1 C7 C8 C9 -179.5(7) . . . . ?
Si1 C7 C12 C11 -179.4(7) . . . . ?
Si1 C13 C14 C15 -173.6(8) . . . . ?
Si1 C13 C18 C17 175.8(10) . . . . ?
Si2 C19 C20 C21 177.5(7) . . . . ?
Si2 C19 C24 C23 -176.9(8) . . . . ?
Si2 C25 C26 C27 -179.4(7) . . . . ?
Si2 C25 C30 C29 178.5(7) . . . . ?
Si2 C31 C32 C33 -173.9(7) . . . . ?
Si2 C31 C36 C35 174.2(8) . . . . ?
Si3 C37 C38 C39 172.9(7) . . . . ?
Si3 C37 C42 C41 -173.0(7) . . . . ?
Si3 C43 C44 K1 -96.9(5) . . . . ?
Si3 C43 C44 C45 -168.2(7) . . . . ?
Si3 C43 C48 K1 97.4(5) . . . . ?
Si3 C43 C48 C47 168.3(6) . . . . ?
Si3 C49 C50 C51 -177.4(7) . . . . ?
Si3 C49 C54 C53 176.5(6) . . . . ?
Si4 C55 C56 C57 178.3(7) . . . . ?
Si4 C55 C60 C59 -177.1(8) . . . . ?
Si4 C61 C62 C63 -172.1(7) . . . . ?
Si4 C61 C66 C65 170.8(7) . . . . ?
Si4 C67 C68 C69 174.2(6) . . . . ?
Si4 C67 C72 C71 -174.4(7) . . . . ?
O1 Si1 C7 C8 13.5(8) . . . . ?
O1 Si1 C7 C12 -165.9(6) . . . . ?
O1 Si1 C13 C14 -128.6(8) . . . . ?
O1 Si1 C13 C18 58.4(9) . . . . ?
O2 Si2 C19 C20 142.4(7) . . . . ?
O2 Si2 C19 C24 -41.4(9) . . . . ?
O2 Si2 C25 C26 -8.9(8) . . . . ?
O2 Si2 C25 C30 171.2(7) . . . . ?
O2 Si2 C31 K1 12.6(3) . . . . ?
O2 Si2 C31 C32 98.1(7) . . . . ?
O2 Si2 C31 C36 -76.9(8) . . . . ?
O3 Si3 C37 C38 165.3(7) . . . . ?
O3 Si3 C37 C42 -18.4(8) . . . . ?
O3 Si3 C49 C50 136.6(6) . . . . ?
O3 Si3 C49 C54 -40.1(8) . . . . ?
O4 Si4 C55 C56 -77.7(8) . . . . ?
O4 Si4 C55 C60 100.1(8) . . . . ?
O4 Si4 C61 C62 -36.3(7) . . . . ?
O4 Si4 C61 C66 151.5(6) . . . . ?
O4 Si4 C67 C68 172.3(6) . . . . ?
O4 Si4 C67 C72 -11.4(8) . . . . ?
O5 C73 C74 C75 32.5(9) . . . . ?
O6 C77 C78 C79 16.9(13) . . . . ?
C1 Si1 O1 Ce1 27.7(11) . . . . ?
C1 Si1 C7 C8 -107.4(7) . . . . ?
C1 Si1 C7 C12 73.2(7) . . . . ?
C1 Si1 C13 C14 -4.4(9) . . . . ?
C1 Si1 C13 C18 -177.4(8) . . . . ?
C1 C2 C3 C4 -0.7(16) . . . . ?
C2 C1 C6 C5 0.4(13) . . . . ?
C2 C3 C4 C5 0.6(15) . . . . ?
C3 C4 C5 C6 -0.1(15) . . . . ?
C4 C5 C6 C1 -0.5(15) . . . . ?
C6 C1 C2 C3 0.2(14) . . . . ?
C7 Si1 O1 Ce1 -91.6(10) . . . . ?
C7 Si1 C13 C14 110.3(8) . . . . ?
C7 Si1 C13 C18 -62.6(9) . . . . ?
C7 C8 C9 C10 -0.5(14) . . . . ?
C8 C7 C12 C11 1.2(12) . . . . ?
C8 C9 C10 C11 0.0(15) . . . . ?
C9 C10 C11 C12 1.1(15) . . . . ?
C10 C11 C12 C7 -1.8(14) . . . . ?
C12 C7 C8 C9 -0.1(13) . . . . ?
C13 Si1 O1 Ce1 151.2(9) . . . . ?
C13 Si1 C7 C8 136.7(7) . . . . ?
C13 Si1 C7 C12 -42.7(7) . . . . ?
C13 C14 C15 C16 -0.9(16) . . . . ?
C14 C13 C18 C17 2.1(17) . . . . ?
C14 C15 C16 C17 0.5(17) . . . . ?
C15 C16 C17 C18 1.1(19) . . . . ?
C16 C17 C18 C13 -3(2) . . . . ?
C18 C13 C14 C15 -0.3(14) . . . . ?
C19 Si2 O2 Ce1 15.7(9) . . . . ?
C19 Si2 O2 K1 -138.8(3) . . . . ?
C19 Si2 C25 C26 -132.6(7) . . . . ?
C19 Si2 C25 C30 47.5(8) . . . . ?
C19 Si2 C31 K1 135.8(3) . . . . ?
C19 Si2 C31 C32 -138.8(7) . . . . ?
C19 Si2 C31 C36 46.2(8) . . . . ?
C19 C20 C21 C22 -1.7(14) . . . . ?
C20 C19 C24 C23 -0.5(16) . . . . ?
C20 C21 C22 C23 1.3(16) . . . . ?
C21 C22 C23 C24 -0.6(17) . . . . ?
C22 C23 C24 C19 0.2(18) . . . . ?
C24 C19 C20 C21 1.2(14) . . . . ?
C25 Si2 O2 Ce1 -105.9(8) . . . . ?
C25 Si2 O2 K1 99.7(3) . . . . ?
C25 Si2 C19 C20 -93.9(8) . . . . ?
C25 Si2 C19 C24 82.3(8) . . . . ?
C25 Si2 C31 K1 -107.4(3) . . . . ?
C25 Si2 C31 C32 -21.9(8) . . . . ?
C25 Si2 C31 C36 163.1(7) . . . . ?
C25 C26 C27 C28 0.5(15) . . . . ?
C26 C25 C30 C29 -1.4(14) . . . . ?
C26 C27 C28 C29 -0.4(15) . . . . ?
C27 C28 C29 C30 -0.5(14) . . . . ?
C28 C29 C30 C25 1.5(14) . . . . ?
C30 C25 C26 C27 0.5(13) . . . . ?
C31 Si2 O2 Ce1 138.2(8) . . . . ?
C31 Si2 O2 K1 -16.3(4) . . . . ?
C31 Si2 C19 C20 21.4(9) . . . . ?
C31 Si2 C19 C24 -162.4(8) . . . . ?
C31 Si2 C25 C26 108.7(7) . . . . ?
C31 Si2 C25 C30 -71.2(8) . . . . ?
C31 C32 C33 C34 -1.1(15) . . . . ?
C32 C31 C36 C35 -1.1(13) . . . . ?
C32 C33 C34 C35 0.4(16) . . . . ?
C33 C34 C35 C36 -0.1(17) . . . . ?
C34 C35 C36 C31 0.5(16) . . . . ?
C36 C31 C32 C33 1.4(13) . . . . ?
C37 Si3 O3 Ce1 -40.8(15) . . . . ?
C37 Si3 O3 K1 -116.2(3) . . . . ?
C37 Si3 C49 C50 13.1(8) . . . . ?
C37 Si3 C49 C54 -163.7(7) . . . . ?
C37 C38 C39 C40 1.2(13) . . . . ?
C38 C37 C42 C41 3.5(12) . . . . ?
C38 C39 C40 C41 1.0(13) . . . . ?
C39 C40 C41 C42 -0.9(14) . . . . ?
C40 C41 C42 C37 -1.4(14) . . . . ?
C42 C37 C38 C39 -3.4(12) . . . . ?
C43 Si3 O3 Ce1 79.6(15) . . . . ?
C43 Si3 O3 K1 4.2(4) . . . . ?
C43 Si3 C37 C38 45.6(8) . . . . ?
C43 Si3 C37 C42 -138.1(7) . . . . ?
C43 Si3 C49 C50 -104.8(7) . . . . ?
C43 Si3 C49 C54 78.5(7) . . . . ?
C43 C44 C45 K1 67.0(7) . . . . ?
C43 C44 C45 C46 -1.4(13) . . . . ?
C44 C43 C48 K1 -73.1(7) . . . . ?
C44 C43 C48 C47 -2.2(12) . . . . ?
C44 C45 C46 K1 63.9(7) . . . . ?
C44 C45 C46 C47 0.2(14) . . . . ?
C45 C46 C47 K1 63.6(8) . . . . ?
C45 C46 C47 C48 -0.1(14) . . . . ?
C46 C47 C48 K1 67.5(8) . . . . ?
C46 C47 C48 C43 1.1(13) . . . . ?
C48 C43 C44 K1 73.7(7) . . . . ?
C48 C43 C44 C45 2.4(12) . . . . ?
C49 Si3 O3 Ce1 -161.1(14) . . . . ?
C49 Si3 O3 K1 123.5(3) . . . . ?
C49 Si3 C37 C38 -72.2(8) . . . . ?
C49 Si3 C37 C42 104.1(7) . . . . ?
C49 C50 C51 C52 0.5(14) . . . . ?
C50 C49 C54 C53 -0.4(12) . . . . ?
C50 C51 C52 C53 0.6(14) . . . . ?
C51 C52 C53 C54 -1.5(14) . . . . ?
C52 C53 C54 C49 1.4(14) . . . . ?
C54 C49 C50 C51 -0.5(12) . . . . ?
C55 Si4 O4 Ce1 108.1(8) . . . . ?
C55 Si4 O4 K1 -40.3(4) . . . . ?
C55 Si4 C61 C62 -160.0(6) . . . . ?
C55 Si4 C61 C66 27.7(8) . . . . ?
C55 Si4 C67 C68 -67.2(7) . . . . ?
C55 Si4 C67 C72 109.1(7) . . . . ?
C55 C56 C57 C58 0.3(15) . . . . ?
C56 C55 C60 C59 0.8(14) . . . . ?
C56 C57 C58 C59 -2.3(16) . . . . ?
C57 C58 C59 C60 3.5(17) . . . . ?
C58 C59 C60 C55 -2.8(16) . . . . ?
C60 C55 C56 C57 0.4(14) . . . . ?
C61 Si4 O4 Ce1 -13.5(9) . . . . ?
C61 Si4 O4 K1 -161.9(3) . . . . ?
C61 Si4 C55 C56 47.5(8) . . . . ?
C61 Si4 C55 C60 -134.7(7) . . . . ?
C61 Si4 C67 C68 46.7(8) . . . . ?
C61 Si4 C67 C72 -137.0(7) . . . . ?
C61 C62 C63 C64 0.6(13) . . . . ?
C62 C61 C66 C65 -1.9(12) . . . . ?
C62 C63 C64 C65 -0.6(13) . . . . ?
C63 C64 C65 C66 -0.7(14) . . . . ?
C64 C65 C66 C61 2.0(14) . . . . ?
C66 C61 C62 C63 0.6(12) . . . . ?
C67 Si4 O4 Ce1 -135.7(8) . . . . ?
C67 Si4 O4 K1 75.9(4) . . . . ?
C67 Si4 C55 C56 161.4(7) . . . . ?
C67 Si4 C55 C60 -20.8(9) . . . . ?
C67 Si4 C61 C62 88.3(7) . . . . ?
C67 Si4 C61 C66 -84.0(7) . . . . ?
C67 C68 C69 C70 1.7(13) . . . . ?
C68 C67 C72 C71 2.0(12) . . . . ?
C68 C69 C70 C71 -0.7(14) . . . . ?
C69 C70 C71 C72 0.3(14) . . . . ?
C70 C71 C72 C67 -1.1(13) . . . . ?
C72 C67 C68 C69 -2.3(12) . . . . ?
C73 O5 C76 C75 -10.8(10) . . . . ?
C73 C74 C75 C76 -38.0(9) . . . . ?
C74 C75 C76 O5 30.5(10) . . . . ?
C76 O5 C73 C74 -13.9(9) . . . . ?
C77 O6 C80 C79 12.7(16) . . . . ?
C77 C78 C79 C80 -9.5(18) . . . . ?
C78 C79 C80 O6 -1.6(19) . . . . ?
C80 O6 C77 C78 -18.5(13) . . . . ?
C81 C82 C83 C84 2(3) . . . . ?
C82 C81 C86 C85 -0.9(19) . . . . ?
C82 C83 C84 C85 -3(3) . . . . ?
C83 C84 C85 C86 2(2) . . . . ?
C84 C85 C86 C81 0(2) . . . . ?
C86 C81 C82 C83 0(2) . . . . ?
C87 C81 C82 C83 -178.1(13) . . . . ?
C87 C81 C86 C85 177.5(12) . . . . ?
C88 C93 C92 C91 0.0 . . . . ?
C93 C88 C89 C90 0.0 . . . . ?
C93 C92 C91 C90 0.0 . . . . ?
C92 C91 C90 C89 0.0 . . . . ?
C91 C90 C89 C88 0.0 . . . . ?
C89 C88 C93 C92 0.0 . . . . ?
C94 C88 C93 C92 -177.8(16) . . . . ?
C94 C88 C89 C90 177.6(18) . . . . ?
C95 C100 C99 C98 0.0 . . . . ?
C100 C95 C96 C97 0.0 . . . . ?
C100 C99 C98 C97 0.0 . . . . ?
C99 C98 C97 C96 0.0 . . . . ?
C98 C97 C96 C95 0.0 . . . . ?
C96 C95 C100 C99 0.0 . . . . ?
C101 C95 C100 C99 -176(2) . . . . ?
C101 C95 C96 C97 175(2) . . . . ?

loop_
_exptl_oxdiff_crystal_face_indexfrac_h
_exptl_oxdiff_crystal_face_indexfrac_k
_exptl_oxdiff_crystal_face_indexfrac_l
_exptl_oxdiff_crystal_face_x
_exptl_oxdiff_crystal_face_y
_exptl_oxdiff_crystal_face_z
0.0000 1.0008 -1.9973 0.0706 0.0174 -0.0657
-0.0000 -1.0008 1.9973 -0.0706 -0.0174 0.0657
7.3029 -9.9346 -9.8275 0.6289 0.1862 0.7548
-7.3089 8.9823 11.5678 -0.6902 -0.2044 -0.6941
0.2260 14.5881 -13.7042 0.4522 0.3872 -0.8035
6.3619 12.4345 -7.5882 0.4059 0.8525 -0.3294
-6.3757 13.0597 -4.9489 -0.0590 -0.1224 -0.9907
-6.3472 -12.4550 7.5948 -0.4056 -0.8519 0.3312
0.0089 -16.4701 8.0994 -0.2241 -0.4717 0.8528
0.0781 14.3377 14.2996 -0.6104 0.5782 -0.5414
-0.0363 -14.3888 -14.1924 0.6077 -0.5757 0.5470
0.3989 0.1375 25.1914 -0.9426 0.2260 0.2460
-0.3149 -0.3704 -25.1942 0.9462 -0.2268 -0.2307
-3.0174 9.3410 19.9076 -0.8856 0.2120 -0.4132
-5.1471 -1.1458 21.6200 -0.9586 -0.2844 -0.0119
6.1026 12.8235 7.6001 -0.1781 0.9588 -0.2213
1.1074 17.2474 1.7973 -0.1225 0.6603 -0.7409
-6.1102 -12.8103 -7.6088 0.1782 -0.9591 0.2202
-3.3516 -1.5246 -23.6820 0.8085 -0.4948 -0.3187
